data_7017714
loop_
_publ_author_name
'Liu, Xiaolong'
'Chen, Wanzhi'

_publ_section_title
;
 Synthesis of ruthenium(II) complexes of tetradentate
 bis(N-pyridylimidazolylidenyl)methane and their reactivities towards N-
 donors.
;
_journal_issue 2
_journal_name_full 'Dalton transactions (Cambridge, England : 2003)'
_journal_page_first 599
_journal_page_last 608
_journal_paper_doi 10.1039/c1dt11356a
_journal_volume 41
_journal_year 2012
_chemical_formula_sum 'C33 H26.5 F12 N9.5 O P2 Ru'
_chemical_formula_weight 963.15
_chemical_name_systematic
;
?
;
_space_group_IT_number 2
_symmetry_cell_setting triclinic
_symmetry_space_group_name_Hall '-P 1'
_symmetry_space_group_name_H-M 'P -1'
_atom_sites_solution_hydrogens geom
_atom_sites_solution_primary direct
_atom_sites_solution_secondary difmap
_audit_creation_method SHELXL-97
_cell_angle_alpha 107.818(7)
_cell_angle_beta 90.493(6)
_cell_angle_gamma 96.708(6)
_cell_formula_units_Z 2
_cell_length_a 11.7158(7)
_cell_length_b 11.7418(9)
_cell_length_c 14.8628(11)
_cell_measurement_temperature 293(2)
_cell_volume 1931.1(2)
_computing_cell_refinement 'Bruker FRAMBO'
_computing_data_collection 'Bruker FRAMBO'
_computing_data_reduction 'Bruker SAINT'
_computing_molecular_graphics 'Bruker SHELXTL'
_computing_publication_material 'Bruker SHELXTL'
_computing_structure_refinement 'Bruker SHELXTL'
_computing_structure_solution 'Bruker SHELXTL'
_diffrn_ambient_temperature 293(2)
_diffrn_measured_fraction_theta_full 0.999
_diffrn_measured_fraction_theta_max 0.999
_diffrn_measurement_device_type 'multiwire proportional'
_diffrn_measurement_method 'phi and omega scans'
_diffrn_radiation_monochromator graphite
_diffrn_radiation_source 'fine-focus sealed tube'
_diffrn_radiation_type MoK\a
_diffrn_radiation_wavelength 0.71073
_diffrn_reflns_av_R_equivalents 0.0312
_diffrn_reflns_av_sigmaI/netI 0.0530
_diffrn_reflns_limit_h_max 13
_diffrn_reflns_limit_h_min -13
_diffrn_reflns_limit_k_max 13
_diffrn_reflns_limit_k_min -11
_diffrn_reflns_limit_l_max 17
_diffrn_reflns_limit_l_min -16
_diffrn_reflns_number 13018
_diffrn_reflns_theta_full 25.01
_diffrn_reflns_theta_max 25.01
_diffrn_reflns_theta_min 2.73
_exptl_absorpt_coefficient_mu 0.590
_exptl_absorpt_correction_T_max 0.9116
_exptl_absorpt_correction_T_min 0.7650
_exptl_absorpt_correction_type multi-scan
_exptl_absorpt_process_details sadabs
_exptl_crystal_colour yellow
_exptl_crystal_density_diffrn 1.656
_exptl_crystal_density_method 'not measured'
_exptl_crystal_description block
_exptl_crystal_F_000 962
_exptl_crystal_size_max 0.48
_exptl_crystal_size_mid 0.32
_exptl_crystal_size_min 0.16
_refine_diff_density_max 1.116
_refine_diff_density_min -0.563
_refine_diff_density_rms 0.105
_refine_ls_extinction_method none
_refine_ls_goodness_of_fit_ref 1.053
_refine_ls_hydrogen_treatment constr
_refine_ls_matrix_type full
_refine_ls_number_parameters 528
_refine_ls_number_reflns 6793
_refine_ls_number_restraints 6
_refine_ls_restrained_S_all 1.061
_refine_ls_R_factor_all 0.0817
_refine_ls_R_factor_gt 0.0627
_refine_ls_shift/su_max 0.001
_refine_ls_shift/su_mean 0.000
_refine_ls_structure_factor_coef Fsqd
_refine_ls_weighting_details 'calc w=1/[\s^2^(Fo^2^)+(0.1177P)^2^+0.8286P] where P=(Fo^2^+2Fc^2^)/3'
_refine_ls_weighting_scheme calc
_refine_ls_wR_factor_gt 0.1702
_refine_ls_wR_factor_ref 0.1911
_reflns_number_gt 5315
_reflns_number_total 6793
_reflns_threshold_expression >2sigma(I)
_cod_data_source_file c1dt11356a.txt
_cod_data_source_block complex_6
_cod_depositor_comments
;
The following automatic conversions were performed:

'_symmetry_cell_setting' value 'Triclinic' changed to 'triclinic'
according to /home/saulius/struct/CIF-dictionaries/cif_core.dic
dictionary named 'cif_core.dic' version 2.4.1 from 2010-06-29.

Automatic conversion script
Id: cif_fix_values 1715 2011-07-08 13:25:40Z adriana 
;
_cod_original_sg_symbol_H-M P-1
_cod_original_formula_sum 'C33 H26.50 F12 N9.50 O P2 Ru'
_cod_database_code 7017714

loop_
_symmetry_equiv_pos_as_xyz
'x, y, z'
'-x, -y, -z'

loop_
_atom_site_label
_atom_site_type_symbol
_atom_site_fract_x
_atom_site_fract_y
_atom_site_fract_z
_atom_site_U_iso_or_equiv
_atom_site_adp_type
_atom_site_occupancy
_atom_site_symmetry_multiplicity
_atom_site_calc_flag
_atom_site_refinement_flags
Ru1 Ru 0.87388(3) 0.99589(4) 0.72695(3) 0.04321(19) Uani 1 1 d .
C1 C 0.8358(5) 0.8460(5) 0.8738(4) 0.0531(13) Uani 1 1 d .
H1 H 0.8289 0.7766 0.8219 0.064 Uiso 1 1 calc R
C2 C 0.8212(6) 0.8358(7) 0.9617(5) 0.0684(17) Uani 1 1 d .
H2 H 0.8040 0.7601 0.9694 0.082 Uiso 1 1 calc R
C3 C 0.8318(6) 0.9370(7) 1.0390(4) 0.076(2) Uani 1 1 d .
H3 H 0.8223 0.9300 1.0992 0.091 Uiso 1 1 calc R
C4 C 0.8564(6) 1.0487(6) 1.0277(4) 0.0649(16) Uani 1 1 d .
H4 H 0.8630 1.1189 1.0789 0.078 Uiso 1 1 calc R
C5 C 0.8709(5) 1.0514(5) 0.9367(4) 0.0538(13) Uani 1 1 d .
C6 C 0.9099(5) 1.1510(5) 0.8230(4) 0.0516(13) Uani 1 1 d .
C7 C 0.9289(7) 1.2780(6) 0.9719(5) 0.083(2) Uani 1 1 d .
H7 H 0.9275 1.3074 1.0375 0.100 Uiso 1 1 calc R
C8 C 0.9601(8) 1.3409(6) 0.9134(5) 0.093(3) Uani 1 1 d .
H8 H 0.9877 1.4225 0.9310 0.112 Uiso 1 1 calc R
C9 C 0.9824(7) 1.2861(7) 0.7360(5) 0.080(2) Uani 1 1 d .
H9A H 1.0614 1.2695 0.7268 0.096 Uiso 1 1 calc R
H9B H 0.9800 1.3703 0.7418 0.096 Uiso 1 1 calc R
C10 C 0.8710(5) 1.0890(5) 0.6318(4) 0.0481(12) Uani 1 1 d .
C11 C 0.8769(7) 1.2566(6) 0.5841(5) 0.0732(19) Uani 1 1 d .
H11 H 0.8934 1.3359 0.5839 0.088 Uiso 1 1 calc R
C12 C 0.8173(6) 1.1660(6) 0.5170(4) 0.0703(18) Uani 1 1 d .
H12 H 0.7839 1.1699 0.4613 0.084 Uiso 1 1 calc R
C13 C 0.7522(5) 0.9521(5) 0.4944(4) 0.0520(13) Uani 1 1 d .
C14 C 0.6409(5) 0.9485(6) 0.4857(5) 0.0650(16) Uani 1 1 d U
H14 H 0.6036 1.0154 0.5138 0.078 Uiso 1 1 calc R
C15 C 0.5825(8) 0.8418(12) 0.4332(7) 0.111(3) Uani 1 1 d U
H15 H 0.5032 0.8366 0.4244 0.133 Uiso 1 1 calc R
C16 C 0.6351(10) 0.7410(9) 0.3926(6) 0.098(3) Uani 1 1 d .
H16 H 0.5919 0.6685 0.3590 0.118 Uiso 1 1 calc R
C17 C 0.7516(9) 0.7488(7) 0.4024(5) 0.086(2) Uani 1 1 d .
H17 H 0.7891 0.6819 0.3746 0.104 Uiso 1 1 calc R
C18 C 0.6338(6) 1.0860(7) 0.7637(5) 0.0694(17) Uani 1 1 d .
H18 H 0.6735 1.1630 0.7891 0.083 Uiso 1 1 calc R
C19 C 0.5136(8) 1.0715(10) 0.7637(6) 0.099(3) Uani 1 1 d .
H19 H 0.4750 1.1379 0.7900 0.119 Uiso 1 1 calc R
C20 C 0.4553(7) 0.9647(10) 0.7266(7) 0.099(3) Uani 1 1 d .
H20 H 0.3754 0.9558 0.7255 0.119 Uiso 1 1 calc R
C21 C 0.5138(6) 0.8616(8) 0.6880(5) 0.079(2) Uani 1 1 d .
C22 C 0.6332(5) 0.8843(6) 0.6903(4) 0.0535(14) Uani 1 1 d .
C23 C 0.4584(7) 0.7418(11) 0.6508(7) 0.103(3) Uani 1 1 d .
H23 H 0.3788 0.7268 0.6518 0.123 Uiso 1 1 calc R
C24 C 0.5192(8) 0.6500(10) 0.6141(6) 0.103(3) Uani 1 1 d .
H24 H 0.4807 0.5722 0.5914 0.123 Uiso 1 1 calc R
C25 C 0.6418(6) 0.6682(6) 0.6090(5) 0.0688(18) Uani 1 1 d .
C26 C 0.6972(5) 0.7863(5) 0.6482(4) 0.0540(14) Uani 1 1 d .
C27 C 0.7110(8) 0.5794(6) 0.5687(5) 0.083(2) Uani 1 1 d .
H27 H 0.6777 0.4997 0.5439 0.100 Uiso 1 1 calc R
C28 C 0.8238(8) 0.6061(6) 0.5648(5) 0.076(2) Uani 1 1 d .
H28 H 0.8688 0.5461 0.5357 0.092 Uiso 1 1 calc R
C29 C 0.8739(6) 0.7250(5) 0.6049(4) 0.0599(15) Uani 1 1 d .
H29 H 0.9531 0.7429 0.6031 0.072 Uiso 1 1 calc R
C30 C 1.0305(5) 0.9828(5) 0.7126(4) 0.0500(13) Uani 1 1 d .
C31 C 0.2808(9) 0.3547(12) 0.8663(7) 0.106(3) Uani 1 1 d .
C32 C 0.3363(9) 0.4752(10) 0.8956(7) 0.118(3) Uani 1 1 d .
H32A H 0.3023 0.5207 0.8610 0.178 Uiso 1 1 calc R
H32B H 0.4166 0.4754 0.8836 0.178 Uiso 1 1 calc R
H32C H 0.3273 0.5111 0.9621 0.178 Uiso 1 1 calc R
C33 C 0.467(3) 0.906(2) 0.982(3) 0.206(14) Uiso 0.50 1 d PD
C34 C 0.480(2) 0.779(2) 0.9312(19) 0.158(9) Uiso 0.50 1 d PD
H34A H 0.4418 0.7566 0.8697 0.238 Uiso 0.50 1 calc PR
H34B H 0.4460 0.7288 0.9662 0.238 Uiso 0.50 1 calc PR
H34C H 0.5601 0.7705 0.9246 0.238 Uiso 0.50 1 calc PR
F1 F 0.0375(4) 0.7043(5) 0.7597(3) 0.1065(15) Uani 1 1 d .
F2 F 0.1552(4) 0.6778(4) 0.6396(3) 0.0985(14) Uani 1 1 d .
F3 F 0.2250(4) 0.7203(4) 0.7895(4) 0.1108(16) Uani 1 1 d .
F4 F 0.2365(4) 0.5436(4) 0.6863(4) 0.1048(15) Uani 1 1 d .
F5 F 0.1123(5) 0.5614(5) 0.8044(3) 0.1108(16) Uani 1 1 d .
F6 F 0.0456(4) 0.5187(5) 0.6552(3) 0.1049(15) Uani 1 1 d .
F7 F 0.6382(9) 0.5568(8) 0.8901(7) 0.220(4) Uani 1 1 d .
F8 F 0.5928(14) 0.4539(19) 0.7298(12) 0.378(12) Uani 1 1 d U
F9 F 0.7825(12) 0.5065(17) 0.8786(10) 0.319(8) Uani 1 1 d U
F10 F 0.7471(12) 0.5527(13) 0.7673(8) 0.329(9) Uani 1 1 d .
F11 F 0.6030(16) 0.3809(9) 0.8379(11) 0.352(11) Uani 1 1 d .
F12 F 0.7329(16) 0.3679(11) 0.7526(14) 0.352(10) Uani 1 1 d .
N1 N 0.8601(4) 0.9541(4) 0.8600(3) 0.0477(10) Uani 1 1 d .
N2 N 0.8992(4) 1.1606(4) 0.9157(3) 0.0563(12) Uani 1 1 d .
N3 N 0.9442(5) 1.2636(4) 0.8219(4) 0.0691(14) Uani 1 1 d .
N4 N 0.9097(5) 1.2102(4) 0.6541(3) 0.0604(12) Uani 1 1 d .
N5 N 0.8150(4) 1.0640(4) 0.5471(3) 0.0512(11) Uani 1 1 d .
N6 N 0.8137(6) 0.8572(5) 0.4541(4) 0.0788(16) Uani 1 1 d .
N7 N 0.6923(4) 0.9953(4) 0.7294(3) 0.0510(11) Uani 1 1 d .
N8 N 0.8124(4) 0.8142(4) 0.6459(3) 0.0474(10) Uani 1 1 d .
N9 N 0.2366(11) 0.2621(12) 0.8406(7) 0.156(4) Uani 1 1 d .
N10 N 0.469(3) 1.010(2) 1.019(2) 0.207(12) Uiso 0.50 1 d PD
O1 O 1.1252(4) 0.9747(5) 0.7028(3) 0.0738(12) Uani 1 1 d .
P1 P 0.13525(14) 0.62139(15) 0.72187(11) 0.0580(4) Uani 1 1 d .
P2 P 0.6806(3) 0.4687(3) 0.8058(2) 0.1129(8) Uani 1 1 d U

loop_
_atom_site_aniso_label
_atom_site_aniso_U_11
_atom_site_aniso_U_22
_atom_site_aniso_U_33
_atom_site_aniso_U_23
_atom_site_aniso_U_13
_atom_site_aniso_U_12
Ru1 0.0515(3) 0.0392(3) 0.0364(3) 0.00938(18) 0.00104(18) 0.00193(19)
C1 0.063(3) 0.051(3) 0.045(3) 0.016(3) -0.002(2) 0.002(3)
C2 0.081(4) 0.072(4) 0.057(4) 0.033(3) -0.006(3) -0.005(3)
C3 0.087(5) 0.101(6) 0.041(4) 0.028(4) -0.001(3) -0.001(4)
C4 0.082(4) 0.069(4) 0.037(3) 0.009(3) 0.004(3) 0.005(3)
C5 0.060(3) 0.057(3) 0.042(3) 0.012(3) 0.005(2) 0.010(3)
C6 0.067(4) 0.040(3) 0.044(3) 0.010(2) 0.000(2) 0.000(3)
C7 0.132(7) 0.058(4) 0.044(4) -0.002(3) -0.003(4) 0.002(4)
C8 0.146(8) 0.048(4) 0.061(4) -0.006(3) -0.009(4) -0.018(4)
C9 0.109(6) 0.064(4) 0.061(4) 0.023(3) -0.001(4) -0.024(4)
C10 0.058(3) 0.045(3) 0.043(3) 0.015(2) 0.010(2) 0.009(2)
C11 0.114(6) 0.045(3) 0.066(4) 0.027(3) 0.013(4) 0.009(4)
C12 0.102(5) 0.066(4) 0.052(4) 0.028(3) 0.010(3) 0.021(4)
C13 0.075(4) 0.049(3) 0.034(3) 0.014(2) 0.006(2) 0.015(3)
C14 0.058(4) 0.068(4) 0.074(4) 0.027(3) -0.009(3) 0.016(3)
C15 0.085(6) 0.151(9) 0.113(7) 0.075(7) -0.030(5) -0.015(6)
C16 0.139(8) 0.087(6) 0.058(5) 0.023(4) -0.028(5) -0.028(6)
C17 0.143(8) 0.055(4) 0.050(4) 0.005(3) 0.013(4) -0.002(5)
C18 0.070(4) 0.078(5) 0.062(4) 0.022(3) 0.005(3) 0.016(4)
C19 0.085(6) 0.131(8) 0.097(6) 0.042(6) 0.029(5) 0.051(6)
C20 0.048(4) 0.155(9) 0.105(7) 0.056(7) 0.006(4) 0.010(5)
C21 0.060(4) 0.108(6) 0.071(5) 0.033(4) -0.002(3) 0.005(4)
C22 0.048(3) 0.069(4) 0.044(3) 0.025(3) -0.006(2) -0.009(3)
C23 0.061(5) 0.136(9) 0.102(7) 0.040(6) -0.013(4) -0.029(5)
C24 0.099(7) 0.112(7) 0.090(6) 0.043(6) -0.023(5) -0.045(6)
C25 0.080(5) 0.060(4) 0.058(4) 0.019(3) -0.018(3) -0.023(4)
C26 0.063(4) 0.057(3) 0.041(3) 0.021(3) -0.010(2) -0.007(3)
C27 0.120(7) 0.048(4) 0.067(5) 0.006(3) -0.025(4) -0.015(4)
C28 0.113(6) 0.049(4) 0.064(4) 0.012(3) -0.014(4) 0.012(4)
C29 0.081(4) 0.047(3) 0.047(3) 0.007(3) -0.007(3) 0.013(3)
C30 0.062(4) 0.040(3) 0.044(3) 0.008(2) 0.001(2) 0.002(3)
C31 0.107(7) 0.135(9) 0.087(6) 0.064(7) -0.009(5) -0.013(7)
C32 0.116(8) 0.139(9) 0.113(8) 0.058(7) -0.001(6) 0.014(7)
F1 0.085(3) 0.135(4) 0.099(3) 0.024(3) 0.019(2) 0.045(3)
F2 0.109(3) 0.106(3) 0.101(3) 0.061(3) 0.024(3) 0.013(3)
F3 0.090(3) 0.088(3) 0.117(4) -0.017(3) -0.013(3) -0.007(2)
F4 0.108(3) 0.087(3) 0.113(4) 0.010(3) 0.010(3) 0.045(3)
F5 0.142(4) 0.121(4) 0.077(3) 0.049(3) -0.005(3) -0.004(3)
F6 0.110(3) 0.100(3) 0.085(3) 0.021(3) -0.021(2) -0.043(3)
F7 0.222(9) 0.169(8) 0.224(10) -0.014(7) 0.027(7) 0.044(7)
F8 0.309(16) 0.46(2) 0.366(19) 0.230(17) -0.195(14) -0.217(18)
F9 0.243(12) 0.49(2) 0.259(13) 0.134(14) -0.064(8) 0.135(13)
F10 0.418(18) 0.366(17) 0.193(9) 0.180(11) -0.092(10) -0.242(15)
F11 0.55(2) 0.135(7) 0.349(17) 0.058(9) 0.291(18) -0.014(11)
F12 0.39(2) 0.176(10) 0.45(2) 0.001(12) 0.235(18) 0.113(12)
N1 0.051(3) 0.052(3) 0.038(2) 0.012(2) -0.0004(18) 0.003(2)
N2 0.077(3) 0.044(3) 0.038(2) 0.000(2) 0.003(2) 0.003(2)
N3 0.102(4) 0.043(3) 0.052(3) 0.005(2) 0.000(3) -0.008(3)
N4 0.086(4) 0.046(3) 0.048(3) 0.017(2) 0.007(2) -0.001(2)
N5 0.069(3) 0.047(3) 0.039(2) 0.014(2) 0.005(2) 0.011(2)
N6 0.110(5) 0.067(4) 0.058(3) 0.019(3) 0.012(3) 0.007(3)
N7 0.055(3) 0.056(3) 0.046(3) 0.019(2) 0.007(2) 0.015(2)
N8 0.060(3) 0.045(2) 0.036(2) 0.0119(19) -0.0027(19) 0.005(2)
N9 0.206(12) 0.166(10) 0.110(7) 0.078(8) -0.003(7) -0.022(9)
O1 0.054(3) 0.083(3) 0.078(3) 0.016(2) 0.006(2) 0.007(2)
P1 0.0631(10) 0.0527(9) 0.0549(9) 0.0120(7) 0.0037(7) 0.0067(7)
P2 0.132(2) 0.0919(17) 0.131(2) 0.0477(17) 0.0475(16) 0.0402(16)

loop_
_atom_type_symbol
_atom_type_description
_atom_type_scat_dispersion_real
_atom_type_scat_dispersion_imag
_atom_type_scat_source
C C 0.0033 0.0016 'International Tables Vol C Tables 4.2.6.8 and 6.1.1.4'
H H 0.0000 0.0000 'International Tables Vol C Tables 4.2.6.8 and 6.1.1.4'
N N 0.0061 0.0033 'International Tables Vol C Tables 4.2.6.8 and 6.1.1.4'
O O 0.0106 0.0060 'International Tables Vol C Tables 4.2.6.8 and 6.1.1.4'
F F 0.0171 0.0103 'International Tables Vol C Tables 4.2.6.8 and 6.1.1.4'
P P 0.1023 0.0942 'International Tables Vol C Tables 4.2.6.8 and 6.1.1.4'
Ru Ru -1.2594 0.8363 'International Tables Vol C Tables 4.2.6.8 and 6.1.1.4'

loop_
_geom_angle_atom_site_label_1
_geom_angle_atom_site_label_2
_geom_angle_atom_site_label_3
_geom_angle
_geom_angle_site_symmetry_1
_geom_angle_site_symmetry_3
C30 Ru1 C6 90.5(2) . .
C30 Ru1 C10 92.1(2) . .
C6 Ru1 C10 86.7(2) . .
C30 Ru1 N7 173.84(19) . .
C6 Ru1 N7 95.5(2) . .
C10 Ru1 N7 86.80(19) . .
C30 Ru1 N8 96.8(2) . .
C6 Ru1 N8 166.9(2) . .
C10 Ru1 N8 103.92(19) . .
N7 Ru1 N8 77.65(18) . .
C30 Ru1 N1 97.2(2) . .
C6 Ru1 N1 75.9(2) . .
C10 Ru1 N1 160.34(19) . .
N7 Ru1 N1 85.76(16) . .
N8 Ru1 N1 92.22(16) . .
N1 C1 C2 121.6(6) . .
C1 C2 C3 120.0(6) . .
C2 C3 C4 120.0(6) . .
C3 C4 C5 116.5(6) . .
N1 C5 C4 124.7(6) . .
N1 C5 N2 113.3(5) . .
C4 C5 N2 122.0(5) . .
N3 C6 N2 105.0(5) . .
N3 C6 Ru1 134.8(4) . .
N2 C6 Ru1 120.2(4) . .
C8 C7 N2 106.1(6) . .
C7 C8 N3 108.0(6) . .
N3 C9 N4 111.0(5) . .
N5 C10 N4 103.2(4) . .
N5 C10 Ru1 132.3(4) . .
N4 C10 Ru1 123.0(4) . .
C12 C11 N4 107.0(5) . .
C11 C12 N5 106.5(5) . .
C14 C13 N6 125.3(6) . .
C14 C13 N5 117.0(5) . .
N6 C13 N5 117.7(5) . .
C13 C14 C15 116.3(7) . .
C14 C15 C16 123.0(9) . .
C17 C16 C15 118.9(8) . .
C16 C17 N6 119.3(8) . .
N7 C18 C19 122.3(8) . .
C20 C19 C18 120.2(8) . .
C19 C20 C21 120.4(7) . .
C22 C21 C23 120.0(8) . .
C22 C21 C20 115.6(8) . .
C23 C21 C20 124.4(8) . .
N7 C22 C21 123.3(6) . .
N7 C22 C26 118.1(5) . .
C21 C22 C26 118.7(6) . .
C24 C23 C21 120.8(8) . .
C23 C24 C25 121.9(8) . .
C27 C25 C26 116.9(7) . .
C27 C25 C24 125.8(7) . .
C26 C25 C24 117.3(8) . .
N8 C26 C25 122.3(6) . .
N8 C26 C22 116.5(5) . .
C25 C26 C22 121.1(6) . .
C28 C27 C25 121.3(7) . .
C27 C28 C29 119.2(7) . .
N8 C29 C28 122.5(7) . .
O1 C30 Ru1 179.1(5) . .
N9 C31 C32 177.3(11) . .
N10 C33 N10 47(3) . 2_677
N10 C33 C34 173(5) . .
N10 C33 C34 126(4) 2_677 .
C5 N1 C1 117.2(5) . .
C5 N1 Ru1 113.9(4) . .
C1 N1 Ru1 128.8(4) . .
C6 N2 C7 110.8(5) . .
C6 N2 C5 116.2(4) . .
C7 N2 C5 132.7(5) . .
C6 N3 C8 109.9(5) . .
C6 N3 C9 120.7(5) . .
C8 N3 C9 127.9(6) . .
C10 N4 C11 111.3(5) . .
C10 N4 C9 128.0(5) . .
C11 N4 C9 120.6(5) . .
C10 N5 C12 111.9(5) . .
C10 N5 C13 126.6(4) . .
C12 N5 C13 121.4(5) . .
C13 N6 C17 117.1(7) . .
C18 N7 C22 118.2(5) . .
C18 N7 Ru1 128.5(5) . .
C22 N7 Ru1 113.3(4) . .
C29 N8 C26 117.9(5) . .
C29 N8 Ru1 128.1(4) . .
C26 N8 Ru1 113.5(4) . .
N10 N10 C33 67(3) 2_677 .
N10 N10 C33 66(3) 2_677 2_677
C33 N10 C33 133(3) . 2_677
F3 P1 F2 92.0(3) . .
F3 P1 F4 88.4(3) . .
F2 P1 F4 89.3(3) . .
F3 P1 F6 178.2(3) . .
F2 P1 F6 89.5(3) . .
F4 P1 F6 90.7(3) . .
F3 P1 F1 89.3(3) . .
F2 P1 F1 90.2(3) . .
F4 P1 F1 177.6(3) . .
F6 P1 F1 91.7(3) . .
F3 P1 F5 89.4(3) . .
F2 P1 F5 178.6(3) . .
F4 P1 F5 90.9(3) . .
F6 P1 F5 89.1(3) . .
F1 P1 F5 89.6(3) . .
F12 P2 F10 94.5(9) . .
F12 P2 F8 93.1(12) . .
F10 P2 F8 86.7(7) . .
F12 P2 F11 86.0(7) . .
F10 P2 F11 174.3(10) . .
F8 P2 F11 87.5(10) . .
F12 P2 F7 158.7(10) . .
F10 P2 F7 98.8(8) . .
F8 P2 F7 104.2(11) . .
F11 P2 F7 82.5(6) . .
F12 P2 F9 90.4(11) . .
F10 P2 F9 81.7(8) . .
F8 P2 F9 168.1(9) . .
F11 P2 F9 104.1(11) . .
F7 P2 F9 75.2(7) . .

loop_
_geom_bond_atom_site_label_1
_geom_bond_atom_site_label_2
_geom_bond_distance
_geom_bond_site_symmetry_2
Ru1 C30 1.868(6) .
Ru1 C6 1.937(5) .
Ru1 C10 2.038(5) .
Ru1 N7 2.127(5) .
Ru1 N8 2.139(4) .
Ru1 N1 2.181(4) .
C1 N1 1.344(7) .
C1 C2 1.359(8) .
C2 C3 1.369(10) .
C3 C4 1.370(9) .
C4 C5 1.374(8) .
C5 N1 1.337(7) .
C5 N2 1.414(7) .
C6 N3 1.341(7) .
C6 N2 1.356(7) .
C7 C8 1.330(10) .
C7 N2 1.378(8) .
C8 N3 1.381(8) .
C9 N3 1.445(8) .
C9 N4 1.464(8) .
C10 N5 1.347(7) .
C10 N4 1.378(7) .
C11 C12 1.334(9) .
C11 N4 1.383(8) .
C12 N5 1.398(7) .
C13 C14 1.304(8) .
C13 N6 1.381(8) .
C13 N5 1.419(7) .
C14 C15 1.356(12) .
C15 C16 1.373(14) .
C16 C17 1.361(13) .
C17 N6 1.385(9) .
C18 N7 1.308(8) .
C18 C19 1.399(11) .
C19 C20 1.309(13) .
C20 C21 1.428(12) .
C21 C22 1.391(9) .
C21 C23 1.417(12) .
C22 N7 1.354(7) .
C22 C26 1.431(9) .
C23 C24 1.339(13) .
C24 C25 1.433(12) .
C25 C27 1.389(11) .
C25 C26 1.404(8) .
C26 N8 1.354(7) .
C27 C28 1.328(11) .
C28 C29 1.394(9) .
C29 N8 1.334(7) .
C30 O1 1.132(7) .
C31 N9 1.098(13) .
C31 C32 1.421(14) .
C33 N10 1.168(9) .
C33 N10 1.17(4) 2_677
C33 C34 1.475(9) .
F1 P1 1.585(5) .
F2 P1 1.566(4) .
F3 P1 1.564(4) .
F4 P1 1.577(4) .
F5 P1 1.601(5) .
F6 P1 1.579(4) .
F7 P2 1.491(9) .
F8 P2 1.477(12) .
F9 P2 1.534(11) .
F10 P2 1.443(9) .
F11 P2 1.485(9) .
F12 P2 1.416(9) .
N10 N10 0.93(6) 2_677
N10 C33 1.17(4) 2_677
